data_4322665
loop_
_publ_author_name
'C. Santini'
'G. Gioia Lobbia'
'C. Pettinari'
'M. Pellei'
'G. Valle'
'S. Calogero'

_publ_section_title
;
 Syntheses and Spectroscopic and Structural Characterization of Silver(I)
 Complexes Containing Tertiary Phosphines and Hydrotris(pyrazol-1-yl)-,
 Hydrotris(4-bromopyrazol-1-yl)-, Hydrotris(3,5-dimethypyrazol-1-yl)-, and
 Hydrotris(3-methyl-2-thioxo-1-imidazolyl)borates
;
_journal_name_full 'Inorganic Chemistry'
_journal_page_first 890
_journal_page_last 900
_journal_paper_doi 10.1021/ic9707624
_journal_volume 37
_journal_year 1998
_chemical_formula_sum 'C27 H22 Ag B Br3 N6 P'
_chemical_formula_weight 819.89
_chemical_name_systematic
;
 ?
;
_space_group_IT_number 2
_symmetry_cell_setting triclinic
_symmetry_space_group_name_Hall '-P 1'
_symmetry_space_group_name_H-M 'P -1'
_atom_sites_solution_hydrogens geom
_atom_sites_solution_primary direct
_atom_sites_solution_secondary difmap
_audit_creation_method SHELXL
_cell_angle_alpha 90.30(10)
_cell_angle_beta 107.00(10)
_cell_angle_gamma 91.40(10)
_cell_formula_units_Z 2
_cell_length_a 10.306(2)
_cell_length_b 11.425(2)
_cell_length_c 13.571(2)
_cell_measurement_temperature 293(2)
_cell_volume 1527.5(9)
_computing_structure_refinement 'SHELXL-93 (Sheldrick, 1993)'
_computing_structure_solution 'SHELXS-86 (Sheldrick, 1990)'
_diffrn_ambient_temperature 293(2)
_diffrn_radiation_monochromator graphite
_diffrn_radiation_source 'fine-focus sealed tube'
_diffrn_radiation_type CuK\a
_diffrn_radiation_wavelength 1.54180
_diffrn_reflns_av_R_equivalents 0.0000
_diffrn_reflns_av_sigmaI/netI 0.0251
_diffrn_reflns_limit_h_max 11
_diffrn_reflns_limit_h_min -11
_diffrn_reflns_limit_k_max 12
_diffrn_reflns_limit_k_min -12
_diffrn_reflns_limit_l_max 15
_diffrn_reflns_limit_l_min 0
_diffrn_reflns_number 4543
_diffrn_reflns_theta_max 60.02
_diffrn_reflns_theta_min 3.41
_exptl_absorpt_coefficient_mu 10.606
_exptl_crystal_density_diffrn 1.783
_exptl_crystal_F_000 796
_refine_diff_density_max 1.646
_refine_diff_density_min -1.383
_refine_diff_density_rms 0.211
_refine_ls_extinction_method none
_refine_ls_goodness_of_fit_all 1.470
_refine_ls_goodness_of_fit_obs 1.643
_refine_ls_matrix_type fullcycle
_refine_ls_number_parameters 338
_refine_ls_number_reflns 4543
_refine_ls_number_restraints 0
_refine_ls_restrained_S_all 1.470
_refine_ls_restrained_S_obs 1.643
_refine_ls_R_factor_all 0.0935
_refine_ls_R_factor_obs 0.0718
_refine_ls_shift/esd_max 0.007
_refine_ls_shift/esd_mean 0.001
_refine_ls_structure_factor_coef Fsqd
_refine_ls_weighting_details 'w=1/[\s^2^(Fo^2^)+(0.1000P)^2^+0.0000P] where P=(Fo^2^+2Fc^2^)/3'
_refine_ls_weighting_scheme calc
_refine_ls_wR_factor_all 0.1924
_refine_ls_wR_factor_obs 0.1852
_reflns_number_observed 3448
_reflns_number_total 4543
_reflns_observed_criterion >2sigma(I)
_cod_data_source_file ic9707624_5.cif
_cod_data_source_block compound15
_cod_depositor_comments
;
The following automatic conversions were performed:

'_refine_ls_weighting_scheme' value 'calc
w=1/[\s^2^(Fo^2^)+(0.1000P)^2^+0.0000P] where P=(Fo^2^+2Fc^2^)/3' was
changed to 'calc'. New tag '_refine_ls_weighting_details' was
created. The value of the new tag was set to
'w=1/[\s^2^(Fo^2^)+(0.1000P)^2^+0.0000P] where P=(Fo^2^+2Fc^2^)/3'.

Automatic conversion script
Id: cif_fix_values 3143 2015-03-26 13:38:13Z robertas 
;
_cod_original_cell_volume 1527.5(5)
_cod_database_code 4322665

loop_
_symmetry_equiv_pos_as_xyz
'x, y, z'
'-x, -y, -z'

loop_
_atom_site_aniso_label
_atom_site_aniso_U_11
_atom_site_aniso_U_22
_atom_site_aniso_U_33
_atom_site_aniso_U_23
_atom_site_aniso_U_13
_atom_site_aniso_U_12
Ag 0.0679(5) 0.0322(4) 0.0589(4) -0.0098(3) 0.0224(3) 0.0082(3)
Br1 0.0692(7) 0.0646(7) 0.1129(10) -0.0076(6) 0.0382(7) -0.0203(6)
Br2 0.1009(9) 0.0794(8) 0.0451(6) -0.0020(5) 0.0272(6) -0.0073(6)
Br3 0.0904(10) 0.1110(11) 0.0884(9) -0.0387(8) -0.0242(7) 0.0523(9)
P1 0.0553(13) 0.0305(10) 0.0433(11) -0.0090(8) 0.0130(10) 0.0027(9)
N1 0.046(4) 0.043(4) 0.069(5) -0.011(4) 0.022(4) -0.004(3)
N2 0.047(4) 0.029(3) 0.049(4) -0.007(3) 0.015(3) 0.002(3)
N3 0.106(7) 0.042(4) 0.036(4) -0.008(3) 0.029(4) 0.010(4)
N4 0.054(4) 0.044(4) 0.038(4) -0.011(3) 0.017(3) 0.005(3)
N5 0.052(4) 0.034(4) 0.065(5) -0.008(3) 0.013(4) 0.003(3)
N6 0.052(4) 0.038(4) 0.047(4) -0.008(3) 0.016(3) 0.008(3)
C1 0.051(5) 0.047(5) 0.052(5) -0.007(4) 0.017(4) 0.001(4)
C2 0.048(5) 0.042(5) 0.060(5) 0.004(4) 0.016(4) -0.004(4)
C3 0.061(6) 0.032(4) 0.050(5) -0.001(4) 0.015(4) -0.002(4)
C4 0.074(7) 0.054(6) 0.061(6) -0.002(5) 0.025(5) 0.011(5)
C5 0.057(6) 0.051(5) 0.058(6) -0.003(4) 0.022(5) -0.002(4)
C6 0.062(6) 0.050(5) 0.049(5) -0.011(4) 0.023(4) -0.001(4)
C7 0.048(5) 0.052(5) 0.051(5) -0.018(4) 0.007(4) 0.003(4)
C8 0.052(6) 0.071(7) 0.064(6) -0.014(5) 0.015(5) 0.015(5)
C9 0.062(6) 0.046(5) 0.046(5) -0.006(4) 0.016(4) 0.012(4)
C11 0.076(7) 0.060(6) 0.069(7) -0.014(5) 0.020(6) 0.000(5)
C12 0.082(8) 0.094(9) 0.084(8) -0.014(7) 0.046(7) 0.003(7)
C13 0.081(8) 0.079(8) 0.116(11) -0.003(8) 0.050(8) 0.003(7)
C14 0.091(9) 0.066(7) 0.132(12) 0.001(8) 0.047(9) -0.014(7)
C15 0.082(8) 0.057(6) 0.097(8) -0.018(6) 0.043(7) -0.013(5)
C10 0.062(6) 0.033(4) 0.048(5) 0.000(4) 0.016(4) 0.006(4)
C17 0.087(7) 0.033(4) 0.055(5) -0.009(4) 0.018(5) -0.002(5)
C18 0.099(9) 0.049(6) 0.070(7) -0.017(5) 0.025(6) -0.014(6)
C19 0.108(10) 0.083(8) 0.057(7) -0.021(6) 0.028(7) -0.041(7)
C20 0.067(7) 0.110(10) 0.052(6) -0.002(6) 0.006(5) -0.025(7)
C21 0.055(6) 0.067(6) 0.045(5) 0.003(4) 0.013(4) 0.009(5)
C16 0.057(5) 0.050(5) 0.027(4) -0.004(3) 0.008(4) -0.005(4)
C23 0.070(7) 0.077(7) 0.050(6) 0.006(5) 0.007(5) -0.003(5)
C24 0.100(10) 0.094(9) 0.048(6) 0.008(6) 0.006(6) -0.018(7)
C25 0.121(11) 0.077(8) 0.052(7) 0.006(6) -0.016(7) -0.013(8)
C26 0.076(8) 0.072(7) 0.055(6) -0.001(5) -0.009(6) 0.008(6)
C27 0.078(7) 0.059(6) 0.053(6) -0.011(5) 0.007(5) 0.003(5)
C22 0.050(5) 0.034(4) 0.047(5) -0.008(4) 0.000(4) -0.002(4)
B1 0.061(6) 0.035(5) 0.044(5) -0.007(4) 0.014(5) 0.005(4)

loop_
_atom_site_label
_atom_site_type_symbol
_atom_site_fract_x
_atom_site_fract_y
_atom_site_fract_z
_atom_site_U_iso_or_equiv
_atom_site_thermal_displace_type
_atom_site_occupancy
_atom_site_calc_flag
_atom_site_refinement_flags
_atom_site_disorder_group
Ag Ag 0.34808(7) 0.86715(5) 0.72922(5) 0.0521(3) Uani 1 d . .
Br1 Br -0.05413(13) 0.43412(11) 0.73528(11) 0.0802(4) Uani 1 d . .
Br2 Br -0.33766(14) 0.24039(11) 0.73342(8) 0.0741(4) Uani 1 d . .
Br3 Br -0.1374(2) 0.60103(14) 0.97612(11) 0.1066(6) Uani 1 d . .
P1 P 0.2651(2) 1.0512(2) 0.7528(2) 0.0433(5) Uani 1 d . .
N1 N 0.2370(7) 0.6795(6) 0.7435(6) 0.052(2) Uani 1 d . .
N2 N 0.2762(7) 0.5930(5) 0.6916(5) 0.041(2) Uani 1 d . .
N3 N 0.3467(9) 0.7942(6) 0.5647(5) 0.060(2) Uani 1 d . .
N4 N 0.3784(7) 0.6815(6) 0.5608(5) 0.045(2) Uani 1 d . .
N5 N 0.5358(7) 0.7523(6) 0.7858(6) 0.051(2) Uani 1 d . .
N6 N 0.5246(7) 0.6429(6) 0.7427(5) 0.045(2) Uani 1 d . .
C1 C 0.1273(9) 0.6416(7) 0.7652(7) 0.050(2) Uani 1 d . .
C2 C 0.0924(9) 0.5285(7) 0.7256(7) 0.050(2) Uani 1 d . .
C3 C 0.1881(9) 0.5006(7) 0.6792(7) 0.048(2) Uani 1 d . .
C4 C 0.3255(11) 0.8374(9) 0.4703(8) 0.062(3) Uani 1 d . .
C5 C 0.3486(10) 0.7511(8) 0.4059(7) 0.054(2) Uani 1 d . .
C6 C 0.3789(10) 0.6525(8) 0.4656(7) 0.052(2) Uani 1 d . .
C7 C 0.6464(9) 0.7536(8) 0.8659(7) 0.052(2) Uani 1 d . .
C8 C 0.7084(10) 0.6457(9) 0.8750(8) 0.062(3) Uani 1 d . .
C9 C 0.6294(10) 0.5791(8) 0.7958(7) 0.051(2) Uani 1 d . .
C11 C 0.0885(7) 1.1152(5) 0.8676(5) 0.068(3) Uani 1 d G .
C12 C -0.0301(8) 1.1017(7) 0.8960(6) 0.082(3) Uani 1 d G .
C13 C -0.1227(7) 1.0116(7) 0.8528(7) 0.088(4) Uani 1 d G .
C14 C -0.0969(7) 0.9351(6) 0.7812(7) 0.093(4) Uani 1 d G .
C15 C 0.0217(7) 0.9486(5) 0.7529(5) 0.075(3) Uani 1 d G .
C10 C 0.1144(6) 1.0387(5) 0.7960(5) 0.048(2) Uani 1 d G .
C17 C 0.3579(6) 1.2714(4) 0.8438(5) 0.059(2) Uani 1 d G .
C18 C 0.4519(8) 1.3457(4) 0.9113(6) 0.073(3) Uani 1 d G .
C19 C 0.5698(7) 1.3010(6) 0.9768(5) 0.083(4) Uani 1 d G .
C20 C 0.5938(5) 1.1820(7) 0.9748(5) 0.079(3) Uani 1 d G .
C21 C 0.4998(6) 1.1076(4) 0.9073(5) 0.056(2) Uani 1 d G .
C16 C 0.3818(5) 1.1523(4) 0.8418(4) 0.046(2) Uani 1 d G .
C23 C 0.3075(5) 1.1517(6) 0.5816(5) 0.068(3) Uani 1 d G .
C24 C 0.2751(7) 1.2154(7) 0.4911(5) 0.085(4) Uani 1 d G .
C25 C 0.1471(8) 1.2624(6) 0.4536(4) 0.092(4) Uani 1 d G .
C26 C 0.0515(6) 1.2456(6) 0.5066(5) 0.074(3) Uani 1 d G .
C27 C 0.0839(5) 1.1819(6) 0.5971(5) 0.066(3) Uani 1 d G .
C22 C 0.2119(6) 1.1349(5) 0.6346(4) 0.047(2) Uani 1 d G .
B1 B 0.4012(11) 0.6006(8) 0.6531(8) 0.047(2) Uani 1 d . .
H1B1 H 0.4120 0.5179 0.6330 0.050(23) Uiso 1 d . .
H1 H 0.0725 0.6920 0.8069 0.094(37) Uiso 1 d . .
H3 H 0.1918 0.4194 0.6403 0.052(24) Uiso 1 d . .
H4 H 0.2893 0.9237 0.4447 0.098(39) Uiso 1 d . .
H6 H 0.3953 0.5671 0.4379 0.084(34) Uiso 1 d . .
H7 H 0.6855 0.8277 0.9160 0.037(20) Uiso 1 d . .
H9 H 0.6464 0.4883 0.7797 0.068(29) Uiso 1 d . .
H11 H 0.1602 1.1863 0.8991 0.094(37) Uiso 1 d . .
H12 H -0.0503 1.1620 0.9505 0.144(57) Uiso 1 d . .
H13 H -0.2148 1.0009 0.8748 0.084(34) Uiso 1 d . .
H14 H -0.1688 0.8641 0.7478 0.254(117) Uiso 1 d . .
H15 H 0.0417 0.8884 0.6964 0.068(29) Uiso 1 d . .
H17 H 0.2653 1.3063 0.7940 0.116(47) Uiso 1 d . .
H18 H 0.4337 1.4384 0.9137 0.081(33) Uiso 1 d . .
H19 H 0.6450 1.3586 1.0284 0.098(39) Uiso 1 d . .
H20 H 0.6878 1.1467 1.0236 0.123(49) Uiso 1 d . .
H21 H 0.5193 1.0146 0.9039 0.056(25) Uiso 1 d . .
H23 H 0.4078 1.1144 0.6105 0.072(30) Uiso 1 d . .
H24 H 0.3505 1.2275 0.4491 0.080(34) Uiso 1 d . .
H25 H 0.1230 1.3120 0.3824 0.079(32) Uiso 1 d . .
H26 H -0.0471 1.2834 0.4771 0.093(37) Uiso 1 d . .
H27 H 0.0102 1.1703 0.6385 0.035(20) Uiso 1 d . .

loop_
_atom_type_symbol
_atom_type_description
_atom_type_scat_dispersion_real
_atom_type_scat_dispersion_imag
_atom_type_scat_source
Ag Ag 0.1306 4.2820 'International Tables Vol C Tables 4.2.6.8 and 6.1.1.4'
Br Br -0.6763 1.2805 'International Tables Vol C Tables 4.2.6.8 and 6.1.1.4'
P P 0.2955 0.4335 'International Tables Vol C Tables 4.2.6.8 and 6.1.1.4'
N N 0.0311 0.0180 'International Tables Vol C Tables 4.2.6.8 and 6.1.1.4'
C C 0.0181 0.0091 'International Tables Vol C Tables 4.2.6.8 and 6.1.1.4'
B B 0.0090 0.0039 'International Tables Vol C Tables 4.2.6.8 and 6.1.1.4'
H H 0.0000 0.0000 'International Tables Vol C Tables 4.2.6.8 and 6.1.1.4'

loop_
_geom_angle_atom_site_label_1
_geom_angle_atom_site_label_2
_geom_angle_atom_site_label_3
_geom_angle
_geom_angle_site_symmetry_1
_geom_angle_site_symmetry_3
_geom_angle_publ_flag
N5 Ag P1 142.5(2) . . ?
N5 Ag N3 83.3(3) . . ?
P1 Ag N3 122.6(2) . . ?
N5 Ag N1 80.1(3) . . ?
P1 Ag N1 125.2(2) . . ?
N3 Ag N1 84.3(3) . . ?
C10 P1 C16 106.5(3) . . ?
C10 P1 C22 104.5(3) . . ?
C16 P1 C22 103.0(3) . . ?
C10 P1 Ag 111.7(2) . . ?
C16 P1 Ag 116.8(2) . . ?
C22 P1 Ag 113.2(2) . . ?
C1 N1 N2 107.3(7) . . ?
C1 N1 Ag 137.8(6) . . ?
N2 N1 Ag 112.3(5) . . ?
N1 N2 C3 109.6(7) . . ?
N1 N2 B1 124.2(7) . . ?
C3 N2 B1 126.1(7) . . ?
N4 N3 C4 107.5(8) . . ?
N4 N3 Ag 115.9(6) . . ?
C4 N3 Ag 136.5(7) . . ?
C6 N4 N3 110.1(8) . . ?
C6 N4 B1 127.1(8) . . ?
N3 N4 B1 122.8(7) . . ?
C7 N5 N6 106.5(8) . . ?
C7 N5 Ag 135.9(6) . . ?
N6 N5 Ag 116.0(6) . . ?
C9 N6 N5 109.3(7) . . ?
C9 N6 B1 127.3(7) . . ?
N5 N6 B1 123.2(7) . . ?
N1 C1 C2 109.8(8) . . ?
C3 C2 C1 105.5(9) . . ?
C3 C2 Br1 127.2(7) . . ?
C1 C2 Br1 127.3(8) . . ?
C2 C3 N2 107.7(8) . . ?
N3 C4 C5 109.0(10) . . ?
C6 C5 C4 105.6(9) . . ?
C6 C5 Br2 125.5(7) . 2_566 ?
C4 C5 Br2 128.9(8) . 2_566 ?
N4 C6 C5 107.7(9) . . ?
N5 C7 C8 110.3(9) . . ?
C7 C8 C9 105.2(9) . . ?
C7 C8 Br3 127.3(8) . 1_655 ?
C9 C8 Br3 127.5(8) . 1_655 ?
N6 C9 C8 108.7(9) . . ?
C12 C11 C10 120.0 . . ?
C13 C12 C11 120.0 . . ?
C12 C13 C14 120.0 . . ?
C15 C14 C13 120.0 . . ?
C14 C15 C10 120.0 . . ?
C15 C10 C11 120.0 . . ?
C15 C10 P1 117.0(4) . . ?
C11 C10 P1 123.0(4) . . ?
C18 C17 C16 120.0 . . ?
C19 C18 C17 120.0 . . ?
C20 C19 C18 120.0 . . ?
C19 C20 C21 120.0 . . ?
C16 C21 C20 120.0 . . ?
C21 C16 C17 120.0 . . ?
C21 C16 P1 117.9(4) . . ?
C17 C16 P1 122.1(4) . . ?
C24 C23 C22 120.0 . . ?
C23 C24 C25 120.0 . . ?
C26 C25 C24 120.0 . . ?
C25 C26 C27 120.0 . . ?
C26 C27 C22 120.0 . . ?
C27 C22 C23 120.0 . . ?
C27 C22 P1 123.5(4) . . ?
C23 C22 P1 116.5(4) . . ?
N2 B1 N4 111.2(8) . . ?
N2 B1 N6 108.9(7) . . ?
N4 B1 N6 111.3(8) . . ?

loop_
_geom_bond_atom_site_label_1
_geom_bond_atom_site_label_2
_geom_bond_distance
_geom_bond_site_symmetry_2
_geom_bond_publ_flag
Ag N5 2.306(8) . ?
Ag P1 2.345(3) . ?
Ag N3 2.376(8) . ?
Ag N1 2.441(8) . ?
Br1 C2 1.871(10) . ?
Br2 C5 1.864(9) 2_566 ?
Br3 C8 1.855(10) 1_455 ?
P1 C10 1.816(6) . ?
P1 C16 1.818(5) . ?
P1 C22 1.821(6) . ?
N1 C1 1.313(12) . ?
N1 N2 1.348(10) . ?
N2 C3 1.351(11) . ?
N2 B1 1.526(13) . ?
N3 N4 1.341(11) . ?
N3 C4 1.334(14) . ?
N4 C6 1.333(12) . ?
N4 B1 1.526(13) . ?
N5 C7 1.324(12) . ?
N5 N6 1.365(10) . ?
N6 C9 1.344(12) . ?
N6 B1 1.546(13) . ?
C1 C2 1.395(13) . ?
C2 C3 1.359(14) . ?
C4 C5 1.383(14) . ?
C5 C6 1.379(14) . ?
C5 Br2 1.864(9) 2_566 ?
C7 C8 1.392(14) . ?
C8 C9 1.358(14) . ?
C8 Br3 1.855(10) 1_655 ?
C11 C12 1.39 . ?
C11 C10 1.39 . ?
C12 C13 1.39 . ?
C13 C14 1.39 . ?
C14 C15 1.39 . ?
C15 C10 1.39 . ?
C17 C18 1.39 . ?
C17 C16 1.39 . ?
C18 C19 1.39 . ?
C19 C20 1.39 . ?
C20 C21 1.39 . ?
C21 C16 1.39 . ?
C23 C24 1.39 . ?
C23 C22 1.39 . ?
C24 C25 1.39 . ?
C25 C26 1.39 . ?
C26 C27 1.39 . ?
C27 C22 1.39 . ?
